data_1559060
loop_
_publ_author_name
'Zhou, Zhijun'
'Chen, Jiachang'
'chen, Herong'
'Kong, Wangqing'

_publ_section_title
;
 Stereoselective Synthesis of Pentasubstituted 1,3-Dienes via Ni-Catalyzed
 Reductive Coupling of Unsymmetrical Internal Alkynes
;
_journal_name_full 'Chemical Science'
_journal_paper_doi 10.1039/D0SC04173D
_journal_year 2020
_chemical_absolute_configuration unk
_chemical_formula_moiety 'C34 H30 O6'
_chemical_formula_sum 'C34 H30 O6'
_chemical_formula_weight 534.58
_space_group_crystal_system monoclinic
_space_group_IT_number 4
_space_group_name_Hall 'P 2yb'
_space_group_name_H-M_alt 'P 1 21 1'
_atom_sites_solution_hydrogens geom
_atom_sites_solution_primary direct
_atom_sites_solution_secondary difmap
_audit_creation_date 2019-05-16
_audit_creation_method
;
Olex2 1.2
(compiled 2018.05.29 svn.r3508 for OlexSys, GUI svn.r5506)
;
_audit_update_record
;
2019-08-13 deposited with the CCDC.	2020-09-10 downloaded from the CCDC.
;
_cell_angle_alpha 90.00
_cell_angle_beta 92.008(9)
_cell_angle_gamma 90.00
_cell_formula_units_Z 4
_cell_length_a 6.6786(13)
_cell_length_b 19.494(4)
_cell_length_c 21.437(4)
_cell_measurement_reflns_used 617
_cell_measurement_temperature 293(2)
_cell_measurement_theta_max 38.79
_cell_measurement_theta_min 3.06
_cell_volume 2789.2(9)
_computing_cell_refinement 'SAINT v7.68A (Bruker, 2009)'
_computing_data_reduction 'SAINT v7.68A (Bruker, 2009)'
_computing_molecular_graphics 'Olex2 (Dolomanov et al., 2009)'
_computing_publication_material 'Olex2 (Dolomanov et al., 2009)'
_computing_structure_refinement 'XH (Sheldrick, 2008)'
_computing_structure_solution 'ShelXS (Sheldrick, 2008)'
_diffrn_ambient_temperature 293(2)
_diffrn_measured_fraction_theta_full 0.972
_diffrn_measured_fraction_theta_max 0.972
_diffrn_measurement_device_type 'Bruker APEX-II CCD'
_diffrn_measurement_method '\f and \w scans'
_diffrn_radiation_monochromator graphite
_diffrn_radiation_type CuK\a
_diffrn_radiation_wavelength 1.54178
_diffrn_reflns_av_R_equivalents 0.2470
_diffrn_reflns_av_unetI/netI 0.2148
_diffrn_reflns_limit_h_max 6
_diffrn_reflns_limit_h_min -5
_diffrn_reflns_limit_k_max 18
_diffrn_reflns_limit_k_min -19
_diffrn_reflns_limit_l_max 21
_diffrn_reflns_limit_l_min -21
_diffrn_reflns_number 7810
_diffrn_reflns_theta_full 50.40
_diffrn_reflns_theta_max 50.40
_diffrn_reflns_theta_min 2.06
_diffrn_source 'fine-focus sealed tube'
_diffrn_standards_number 0
_exptl_absorpt_coefficient_mu 0.703
_exptl_absorpt_correction_T_max 0.7500
_exptl_absorpt_correction_T_min 0.4201
_exptl_absorpt_correction_type none
_exptl_crystal_colour colourless
_exptl_crystal_colour_primary colourless
_exptl_crystal_density_diffrn 1.273
_exptl_crystal_density_method 'not measured'
_exptl_crystal_description needle
_exptl_crystal_F_000 1128
_exptl_crystal_size_max 0.06
_exptl_crystal_size_mid 0.04
_exptl_crystal_size_min 0.02
_refine_diff_density_max 0.215
_refine_diff_density_min -0.215
_refine_diff_density_rms 0.055
_refine_ls_abs_structure_details 'Flack H D (1983), Acta Cryst. A39, 876-881'
_refine_ls_abs_structure_Flack 0.3(8)
_refine_ls_extinction_coef 0.0075(8)
_refine_ls_extinction_expression Fc^*^=kFc[1+0.001xFc^2^\l^3^/sin(2\q)]^-1/4^
_refine_ls_extinction_method SHELXL
_refine_ls_goodness_of_fit_ref 0.944
_refine_ls_hydrogen_treatment constr
_refine_ls_matrix_type full
_refine_ls_number_parameters 678
_refine_ls_number_reflns 4964
_refine_ls_number_restraints 166
_refine_ls_restrained_S_all 0.941
_refine_ls_R_factor_all 0.2052
_refine_ls_R_factor_gt 0.0967
_refine_ls_shift/su_max 0.000
_refine_ls_shift/su_mean 0.000
_refine_ls_structure_factor_coef Fsqd
_refine_ls_weighting_details 'calc w=1/[\s^2^(Fo^2^)+(0.1212P)^2^+0.0000P] where P=(Fo^2^+2Fc^2^)/3'
_refine_ls_weighting_scheme calc
_refine_ls_wR_factor_gt 0.2063
_refine_ls_wR_factor_ref 0.2695
_reflns_number_gt 1912
_reflns_number_total 4964
_reflns_threshold_expression >2sigma(I)
_cod_data_source_file d0sc04173d2.cif
_cod_data_source_block cu_190514b_0m
_cod_database_code 1559060
_olex2_refinement_description
;
1. Fixed Uiso
 At 1.2 times of:
  All C(H) groups, All C(H,H) groups
 At 1.5 times of:
  All C(H,H,H) groups
2. Restrained distances
 C19A-C17A = C20A-C19A = C21A-C20A
 1.51 with sigma of 0.01
 C1-C5 = C4-C5 = C3-C4 = C3-C2 = C2-C1
 1.51 with sigma of 0.01
 C21A-C20A = C21A-C16A
 1.51 with sigma of 0.02
 C18-C19 = C20-C19 = C21-C20 = C21-C17 = C17-C18
 1.51 with sigma of 0.01
3. Uiso/Uaniso restraints and constraints
Uanis(C21A) \\sim Ueq, Uanis(C26A) \\sim Ueq, Uanis(C3A) \\sim Ueq, Uanis(C2A)
\\sim Ueq, Uanis(C1A) \\sim Ueq, Uanis(C33A) \\sim Ueq, Uanis(C32A) \\sim Ueq,
Uanis(C11A) \\sim Ueq: with sigma of 0.01 and sigma for terminal atoms of 0.02
Uanis(C13) \\sim Ueq, Uanis(C19) \\sim Ueq, Uanis(C20) \\sim Ueq, Uanis(C21)
\\sim Ueq, Uanis(C34) \\sim Ueq, Uanis(C14) \\sim Ueq, Uanis(C15) \\sim Ueq,
Uanis(C31) \\sim Ueq, Uanis(C30) \\sim Ueq, Uanis(C32) \\sim Ueq, Uanis(C25)
\\sim Ueq: with sigma of 0.01 and sigma for terminal atoms of 0.02
Uanis(C24) \\sim Ueq, Uanis(C33) \\sim Ueq, Uanis(C2) \\sim Ueq, Uanis(C6A)
\\sim Ueq, Uanis(C18) \\sim Ueq, Uanis(C27) \\sim Ueq: with sigma of 0.01 and
sigma for terminal atoms of 0.02
4.a Ternary CH refined with riding coordinates:
 C8(H8), C11(H11), C12(H12), C13(H13), C8A(H8A), C11A(H11A), C12A(H12A),
 C13A(H13A)
4.b Secondary CH2 refined with riding coordinates:
 C2(H2A,H2B), C3(H3A,H3B), C7(H7A,H7B), C20(H20A,H20B), C21(H21A,H21B),
 C2A(H2AA,H2AB), C3A(H3AA,H3AB), C7A(H7AA,H7AB), C19A(H19A,H19B), C20A(H20C,
 H20D)
4.c Aromatic/amide H refined with riding coordinates:
 C28(H28), C27(H27), C26(H26), C25(H25), C24(H24), C30(H30), C31(H31),
 C32(H32), C33(H33), C34(H34), C23A(H23A), C24A(H24A), C25A(H25A), C26A(H26A),
 C27A(H27A), C29A(H29A), C30A(H30A), C31A(H31A), C32A(H32A), C33A(H33A)
4.d Fitted hexagon refined as free rotating group:
 C23(C28,C27,C26,C25,C24), C29(C30,C31,C32,C33,C34), C22A(C23A,C24A,C25A,C26A,
 C27A), C28A(C29A,C30A,C31A,C32A,C33A)
4.e Idealised Me refined as rotating group:
 C6(H6A,H6B,H6C), C22(H22A,H22B,H22C), C6A(H6AA,H6AB,H6AC), C34A(H34A,H34B,H34C)
;
_olex2_submission_special_instructions 'No special instructions were received'

loop_
_space_group_symop_id
_space_group_symop_operation_xyz
1 'x, y, z'
2 '-x, y+1/2, -z'

loop_
_atom_site_label
_atom_site_type_symbol
_atom_site_fract_x
_atom_site_fract_y
_atom_site_fract_z
_atom_site_U_iso_or_equiv
_atom_site_adp_type
_atom_site_occupancy
_atom_site_calc_flag
_atom_site_disorder_assembly
_atom_site_disorder_group
_atom_site_refinement_flags_posn
_atom_site_refinement_flags_adp
C1 C -0.497(2) 0.8358(9) 0.0396(8) 0.078(5) Uani 1 d . . D .
C2 C -0.589(3) 0.7888(10) 0.0872(8) 0.103(6) Uani 1 d . . D U
H2A H -0.6600 0.8150 0.1179 0.124 Uiso 1 calc . . R .
H2B H -0.6812 0.7566 0.0670 0.124 Uiso 1 calc . . R .
C3 C -0.413(3) 0.7521(10) 0.1170(9) 0.115(7) Uani 1 d . . D .
H3A H -0.4408 0.7034 0.1199 0.138 Uiso 1 calc . . R .
H3B H -0.3852 0.7697 0.1587 0.138 Uiso 1 calc . . R .
C4 C -0.237(3) 0.7644(9) 0.0765(7) 0.081(6) Uani 1 d . . D .
C5 C -0.304(2) 0.8042(9) 0.0184(6) 0.071(5) Uani 1 d . . D .
C6 C -0.153(2) 0.8614(9) 0.0053(7) 0.086(6) Uani 1 d . . . .
H6A H -0.2041 0.8891 -0.0287 0.129 Uiso 1 calc . . GR .
H6B H -0.0278 0.8414 -0.0055 0.129 Uiso 1 calc . . GR .
H6C H -0.1342 0.8894 0.0419 0.129 Uiso 1 calc . . GR .
C7 C -0.330(2) 0.7537(7) -0.0371(6) 0.064(5) Uani 1 d . . . .
H7A H -0.2098 0.7259 -0.0381 0.077 Uiso 1 calc . . R .
H7B H -0.4395 0.7230 -0.0278 0.077 Uiso 1 calc . . R .
C8 C -0.371(2) 0.7814(8) -0.1022(6) 0.066(5) Uani 1 d . . . .
H8 H -0.2598 0.8130 -0.1099 0.079 Uiso 1 calc . . R .
C9 C -0.363(2) 0.7278(8) -0.1526(7) 0.058(4) Uani 1 d . . . .
C10 C -0.387(2) 0.7544(8) -0.2089(8) 0.064(4) Uani 1 d . . . .
C11 C -0.418(2) 0.8320(8) -0.2178(7) 0.064(4) Uani 1 d . . . .
H11 H -0.3011 0.8569 -0.2003 0.076 Uiso 1 calc . . R .
C12 C -0.596(2) 0.8480(8) -0.1818(7) 0.067(5) Uani 1 d . . . .
H12 H -0.6221 0.8974 -0.1835 0.081 Uiso 1 calc . . R .
C13 C -0.569(2) 0.8251(8) -0.1131(6) 0.060(4) Uani 1 d . . . U
H13 H -0.5646 0.8655 -0.0858 0.073 Uiso 1 calc . . R .
C14 C -0.741(3) 0.7821(10) -0.0986(10) 0.083(6) Uani 1 d . . . U
C15 C -0.783(3) 0.8093(9) -0.2005(10) 0.074(5) Uani 1 d . . . U
C16 C -0.431(3) 0.7248(9) -0.2723(8) 0.075(5) Uani 1 d . . . .
C17 C -0.453(3) 0.7724(8) -0.3159(6) 0.083(6) Uani 1 d . . D .
C18 C -0.435(3) 0.8431(8) -0.2879(9) 0.090(6) Uani 1 d . . D U
C19 C -0.602(2) 0.8845(8) -0.3202(7) 0.074(5) Uani 1 d . . D U
C20 C -0.674(3) 0.8453(8) -0.3782(7) 0.106(6) Uani 1 d . . D U
H20A H -0.8153 0.8340 -0.3756 0.127 Uiso 1 calc . . R .
H20B H -0.6566 0.8727 -0.4154 0.127 Uiso 1 calc . . R .
C21 C -0.550(3) 0.7811(9) -0.3802(7) 0.104(6) Uani 1 d . . D U
H21A H -0.4482 0.7854 -0.4113 0.125 Uiso 1 calc . . R .
H21B H -0.6335 0.7418 -0.3908 0.125 Uiso 1 calc . . R .
C22 C -0.248(3) 0.8807(8) -0.3121(7) 0.088(6) Uani 1 d . . . .
H22A H -0.2461 0.9270 -0.2968 0.132 Uiso 1 calc . . GR .
H22B H -0.2547 0.8812 -0.3570 0.132 Uiso 1 calc . . GR .
H22C H -0.1292 0.8573 -0.2977 0.132 Uiso 1 calc . . GR .
C23 C -0.3237(19) 0.6538(4) -0.1403(5) 0.068(5) Uani 1 d . . . .
C28 C -0.4596(16) 0.6147(6) -0.1080(5) 0.098(6) Uani 1 d . . G .
H28 H -0.5753 0.6348 -0.0935 0.117 Uiso 1 calc . . R .
C27 C -0.4225(19) 0.5454(6) -0.0973(5) 0.078(5) Uani 1 d . . G U
H27 H -0.5134 0.5192 -0.0757 0.093 Uiso 1 calc . . R .
C26 C -0.250(2) 0.5153(5) -0.1190(5) 0.093(6) Uani 1 d . . G .
H26 H -0.2247 0.4690 -0.1119 0.112 Uiso 1 calc . . R .
C25 C -0.1136(16) 0.5545(6) -0.1514(5) 0.092(6) Uani 1 d . . G U
H25 H 0.0021 0.5344 -0.1659 0.111 Uiso 1 calc . . R .
C24 C -0.1507(16) 0.6238(6) -0.1620(5) 0.070(5) Uani 1 d . . G U
H24 H -0.0597 0.6500 -0.1837 0.085 Uiso 1 calc . . R .
C29 C -0.461(2) 0.6503(5) -0.2884(6) 0.075(5) Uani 1 d . . . .
C30 C -0.635(2) 0.6179(8) -0.2701(6) 0.123(8) Uani 1 d . . G U
H30 H -0.7256 0.6413 -0.2458 0.147 Uiso 1 calc . . R .
C31 C -0.6734(19) 0.5505(8) -0.2880(6) 0.125(7) Uani 1 d . . G U
H31 H -0.7896 0.5288 -0.2757 0.150 Uiso 1 calc . . R .
C32 C -0.538(2) 0.5155(5) -0.3242(6) 0.105(6) Uani 1 d . . G U
H32 H -0.5639 0.4704 -0.3361 0.126 Uiso 1 calc . . R .
C33 C -0.365(2) 0.5480(7) -0.3425(6) 0.130(8) Uani 1 d . . G U
H33 H -0.2740 0.5246 -0.3667 0.156 Uiso 1 calc . . R .
C34 C -0.3261(18) 0.6154(8) -0.3246(6) 0.122(7) Uani 1 d . . G U
H34 H -0.2099 0.6371 -0.3369 0.146 Uiso 1 calc . . R .
O1 O -0.575(2) 0.8888(6) 0.0228(5) 0.106(5) Uani 1 d . . . .
O2 O -0.076(2) 0.7394(7) 0.0824(6) 0.114(5) Uani 1 d . . . .
O3 O -0.793(2) 0.7560(6) -0.0519(6) 0.099(4) Uani 1 d . . . .
O4 O -0.8689(18) 0.7776(6) -0.1518(6) 0.092(4) Uani 1 d . . . .
O5 O -0.854(2) 0.8017(7) -0.2530(5) 0.109(5) Uani 1 d . . . .
O6 O -0.661(2) 0.9388(6) -0.3056(5) 0.110(5) Uani 1 d . . . .
C1A C 0.013(3) 0.0156(11) -0.1119(9) 0.089(6) Uani 1 d . . . U
C2A C 0.121(3) 0.0487(10) -0.0587(9) 0.112(7) Uani 1 d . . . U
H2AA H 0.2225 0.0797 -0.0737 0.134 Uiso 1 calc . . R .
H2AB H 0.1861 0.0144 -0.0323 0.134 Uiso 1 calc . . R .
C3A C -0.033(3) 0.0886(10) -0.0219(9) 0.102(6) Uani 1 d . . . U
H3AA H -0.0603 0.0655 0.0170 0.123 Uiso 1 calc . . R .
H3AB H 0.0138 0.1347 -0.0127 0.123 Uiso 1 calc . . R .
C4A C -0.215(3) 0.0900(10) -0.0640(9) 0.080(6) Uani 1 d . . . .
C5A C -0.183(2) 0.0543(8) -0.1246(7) 0.067(5) Uani 1 d . . . .
C6A C -0.357(3) 0.0035(9) -0.1396(7) 0.087(6) Uani 1 d . . . U
H6AA H -0.3308 -0.0212 -0.1772 0.131 Uiso 1 calc . . GR .
H6AB H -0.4803 0.0286 -0.1453 0.131 Uiso 1 calc . . GR .
H6AC H -0.3690 -0.0282 -0.1057 0.131 Uiso 1 calc . . GR .
C7A C -0.170(2) 0.1136(8) -0.1738(8) 0.073(5) Uani 1 d . . . .
H7AA H -0.2777 0.1456 -0.1660 0.088 Uiso 1 calc . . R .
H7AB H -0.0452 0.1378 -0.1656 0.088 Uiso 1 calc . . R .
C8A C -0.182(2) 0.0957(8) -0.2430(7) 0.062(4) Uani 1 d . . . .
H8A H -0.2950 0.0639 -0.2482 0.074 Uiso 1 calc . . R .
C9A C -0.223(2) 0.1537(9) -0.2903(8) 0.065(5) Uani 1 d . . . .
C10A C -0.246(2) 0.1326(8) -0.3479(8) 0.062(5) Uani 1 d . . . .
C11A C -0.211(2) 0.0601(7) -0.3664(6) 0.051(4) Uani 1 d . . . U
H11A H -0.3133 0.0310 -0.3483 0.061 Uiso 1 calc . . R .
C12A C -0.002(3) 0.0430(8) -0.3341(8) 0.073(5) Uani 1 d . . . .
H12A H 0.0388 -0.0040 -0.3436 0.088 Uiso 1 calc . . R .
C13A C 0.005(3) 0.0556(8) -0.2649(7) 0.067(5) Uani 1 d . . . .
H13A H 0.0109 0.0111 -0.2435 0.080 Uiso 1 calc . . R .
C14A C 0.196(3) 0.0936(10) -0.2498(10) 0.075(5) Uani 1 d . . . .
C15A C 0.155(3) 0.0946(11) -0.3550(10) 0.086(6) Uani 1 d . . . .
C16A C -0.235(3) 0.0576(9) -0.4381(7) 0.073(5) Uani 1 d . . D .
C17A C -0.265(3) 0.1293(9) -0.4558(7) 0.078(5) Uani 1 d . . D .
C18A C -0.268(2) 0.1721(8) -0.4071(8) 0.065(5) Uani 1 d . . . .
C19A C -0.216(3) 0.1349(9) -0.5239(7) 0.093(6) Uani 1 d . . D .
H19A H -0.1610 0.1796 -0.5333 0.111 Uiso 1 calc . . R .
H19B H -0.3344 0.1271 -0.5506 0.111 Uiso 1 calc . . R .
C20A C -0.062(3) 0.0785(9) -0.5318(8) 0.129(9) Uani 1 d . . D .
H20C H -0.0897 0.0536 -0.5703 0.154 Uiso 1 calc . . R .
H20D H 0.0713 0.0982 -0.5334 0.154 Uiso 1 calc . . R .
C21A C -0.073(3) 0.0304(11) -0.4764(8) 0.099(6) Uani 1 d . . D U
C22A C -0.242(2) 0.2266(5) -0.2677(5) 0.073(5) Uani 1 d . . . .
C23A C -0.0755(16) 0.2609(7) -0.2426(5) 0.093(6) Uani 1 d . . G .
H23A H 0.0441 0.2374 -0.2351 0.111 Uiso 1 calc . . R .
C24A C -0.088(2) 0.3305(7) -0.2288(5) 0.103(7) Uani 1 d . . G .
H24A H 0.0237 0.3534 -0.2120 0.124 Uiso 1 calc . . R .
C25A C -0.266(3) 0.3656(5) -0.2401(5) 0.128(9) Uani 1 d . . G .
H25A H -0.2745 0.4121 -0.2309 0.153 Uiso 1 calc . . R .
C26A C -0.4328(19) 0.3313(7) -0.2652(5) 0.103(7) Uani 1 d . . G U
H26A H -0.5523 0.3548 -0.2728 0.123 Uiso 1 calc . . R .
C27A C -0.4206(16) 0.2617(7) -0.2790(5) 0.081(5) Uani 1 d . . G .
H27A H -0.5320 0.2388 -0.2958 0.097 Uiso 1 calc . . R .
C28A C -0.283(2) 0.2482(5) -0.4178(5) 0.084(6) Uani 1 d . . . .
C29A C -0.1173(16) 0.2905(9) -0.4078(5) 0.093(6) Uani 1 d . . G .
H29A H 0.0042 0.2720 -0.3936 0.112 Uiso 1 calc . . R .
C30A C -0.133(2) 0.3605(8) -0.4192(6) 0.112(8) Uani 1 d . . G .
H30A H -0.0226 0.3889 -0.4126 0.134 Uiso 1 calc . . R .
C31A C -0.315(3) 0.3882(5) -0.4406(6) 0.123(8) Uani 1 d . . G .
H31A H -0.3256 0.4351 -0.4482 0.148 Uiso 1 calc . . R .
C32A C -0.480(2) 0.3459(7) -0.4505(5) 0.098(6) Uani 1 d . . G U
H32A H -0.6019 0.3644 -0.4648 0.118 Uiso 1 calc . . R .
C33A C -0.4644(18) 0.2759(7) -0.4391(5) 0.089(6) Uani 1 d . . G U
H33A H -0.5752 0.2476 -0.4458 0.107 Uiso 1 calc . . R .
C34A C -0.416(3) 0.0132(8) -0.4551(8) 0.107(7) Uani 1 d . . . .
H34A H -0.3814 -0.0343 -0.4494 0.161 Uiso 1 calc . . GR .
H34B H -0.4564 0.0210 -0.4979 0.161 Uiso 1 calc . . GR .
H34C H -0.5242 0.0247 -0.4287 0.161 Uiso 1 calc . . GR .
O1A O 0.062(2) -0.0336(7) -0.1406(6) 0.106(5) Uani 1 d . . . .
O2A O -0.369(2) 0.1137(7) -0.0473(6) 0.103(5) Uani 1 d . . . .
O3A O 0.279(2) 0.1064(7) -0.2038(7) 0.104(5) Uani 1 d . . . .
O4A O 0.2698(18) 0.1153(6) -0.3064(6) 0.085(4) Uani 1 d . . . .
O5A O 0.1859(18) 0.1115(6) -0.4074(6) 0.089(4) Uani 1 d . . . .
O6A O 0.025(2) -0.0212(6) -0.4710(5) 0.114(5) Uani 1 d . . . .

loop_
_atom_site_aniso_label
_atom_site_aniso_U_11
_atom_site_aniso_U_22
_atom_site_aniso_U_33
_atom_site_aniso_U_23
_atom_site_aniso_U_13
_atom_site_aniso_U_12
C1 0.077(15) 0.056(12) 0.101(15) -0.019(11) -0.005(11) 0.010(11)
C2 0.096(10) 0.114(10) 0.100(10) 0.011(8) 0.013(8) 0.003(9)
C3 0.105(19) 0.122(18) 0.123(16) -0.003(14) 0.051(16) 0.014(15)
C4 0.073(16) 0.111(16) 0.056(12) -0.011(11) -0.020(12) 0.000(12)
C5 0.063(13) 0.093(14) 0.057(12) 0.008(10) 0.007(9) 0.021(11)
C6 0.074(15) 0.109(15) 0.075(12) 0.010(11) -0.004(10) -0.023(12)
C7 0.086(14) 0.070(11) 0.037(10) 0.012(9) -0.001(9) 0.000(10)
C8 0.074(13) 0.066(11) 0.058(11) -0.010(9) 0.015(9) 0.001(9)
C9 0.077(13) 0.047(11) 0.050(11) 0.002(9) -0.010(9) -0.002(8)
C10 0.064(13) 0.063(12) 0.064(12) -0.009(10) 0.005(9) 0.000(9)
C11 0.039(11) 0.083(13) 0.070(11) -0.021(9) 0.005(9) -0.008(9)
C12 0.049(12) 0.085(13) 0.068(11) 0.028(9) -0.003(9) 0.007(10)
C13 0.054(8) 0.067(8) 0.060(8) -0.006(7) -0.004(7) 0.006(7)
C14 0.083(10) 0.087(9) 0.079(9) 0.008(8) 0.005(8) 0.023(8)
C15 0.076(10) 0.075(9) 0.073(9) 0.010(8) 0.014(8) 0.002(7)
C16 0.099(16) 0.052(12) 0.074(13) 0.005(10) -0.011(10) 0.012(9)
C17 0.114(16) 0.068(13) 0.063(11) 0.014(10) -0.025(10) -0.013(10)
C18 0.088(10) 0.082(9) 0.099(10) -0.003(8) -0.011(8) 0.012(8)
C19 0.079(9) 0.068(9) 0.074(9) 0.013(7) -0.002(7) 0.011(8)
C20 0.107(10) 0.123(10) 0.086(9) -0.002(8) -0.010(8) 0.008(8)
C21 0.130(11) 0.101(10) 0.081(9) -0.007(8) -0.015(8) 0.002(8)
C22 0.124(19) 0.063(12) 0.075(12) -0.001(9) -0.025(11) 0.016(12)
C23 0.067(14) 0.053(12) 0.086(13) -0.002(9) 0.018(10) -0.014(10)
C28 0.110(18) 0.051(13) 0.133(17) -0.026(11) 0.013(13) -0.025(11)
C27 0.089(9) 0.076(9) 0.068(8) 0.015(7) 0.014(7) -0.017(8)
C26 0.104(17) 0.081(14) 0.096(14) 0.012(11) 0.018(12) -0.004(12)
C25 0.094(10) 0.076(9) 0.107(9) 0.003(8) 0.004(8) 0.016(8)
C24 0.080(9) 0.061(8) 0.070(8) -0.005(7) 0.000(7) -0.006(7)
C29 0.083(15) 0.090(15) 0.054(11) 0.007(10) 0.004(10) 0.018(11)
C30 0.133(11) 0.111(11) 0.125(11) -0.012(9) 0.015(9) -0.008(9)
C31 0.135(11) 0.108(10) 0.132(10) -0.011(8) 0.008(9) -0.029(9)
C32 0.119(10) 0.080(9) 0.117(10) 0.004(8) 0.002(8) 0.000(8)
C33 0.138(12) 0.118(11) 0.135(11) -0.011(9) 0.011(9) 0.009(9)
C34 0.126(11) 0.109(11) 0.130(11) 0.004(8) -0.002(9) 0.000(9)
O1 0.138(13) 0.078(10) 0.102(10) -0.019(7) -0.007(8) 0.033(9)
O2 0.102(12) 0.136(12) 0.102(9) 0.032(8) -0.018(9) 0.019(10)
O3 0.111(11) 0.103(10) 0.082(9) -0.004(8) -0.003(8) 0.001(8)
O4 0.079(9) 0.093(9) 0.103(9) 0.000(7) -0.016(8) -0.009(7)
O5 0.120(12) 0.137(11) 0.067(8) 0.007(8) -0.036(8) 0.006(8)
O6 0.162(13) 0.082(9) 0.084(8) -0.004(7) -0.028(8) 0.070(9)
C1A 0.088(10) 0.098(10) 0.079(9) 0.011(8) -0.006(8) -0.003(8)
C2A 0.112(11) 0.122(10) 0.100(10) 0.000(8) -0.009(8) -0.002(9)
C3A 0.099(10) 0.104(10) 0.104(9) -0.016(8) -0.008(8) 0.000(8)
C4A 0.082(18) 0.066(13) 0.092(16) -0.002(12) -0.001(13) -0.006(11)
C5A 0.067(14) 0.073(13) 0.062(11) -0.004(10) -0.015(9) 0.010(10)
C6A 0.085(12) 0.093(12) 0.083(11) -0.008(9) -0.022(9) -0.013(10)
C7A 0.042(11) 0.066(12) 0.111(16) -0.018(11) -0.011(10) 0.020(8)
C8A 0.032(11) 0.079(12) 0.074(13) 0.020(10) -0.003(8) -0.005(9)
C9A 0.036(11) 0.092(14) 0.067(13) 0.023(11) 0.007(9) -0.013(9)
C10A 0.060(13) 0.064(12) 0.059(12) 0.016(10) -0.026(9) -0.004(8)
C11A 0.058(8) 0.045(7) 0.049(7) -0.006(6) -0.014(6) 0.010(6)
C12A 0.090(15) 0.041(11) 0.088(14) 0.005(9) -0.008(11) -0.005(10)
C13A 0.058(14) 0.065(12) 0.075(13) 0.013(9) -0.017(10) -0.029(10)
C14A 0.068(16) 0.088(15) 0.070(15) 0.005(13) 0.022(12) 0.026(12)
C15A 0.106(18) 0.095(16) 0.056(13) -0.019(13) -0.013(14) 0.037(13)
C16A 0.087(15) 0.082(14) 0.050(11) -0.027(10) -0.015(10) 0.014(11)
C17A 0.119(17) 0.060(13) 0.054(12) 0.013(11) -0.015(10) 0.016(10)
C18A 0.064(13) 0.048(11) 0.085(14) -0.016(11) 0.017(10) 0.001(9)
C19A 0.129(19) 0.078(14) 0.069(14) 0.005(10) -0.019(12) 0.002(12)
C20A 0.20(3) 0.092(16) 0.093(16) -0.015(13) -0.023(15) 0.035(16)
C21A 0.103(10) 0.096(10) 0.098(10) -0.003(9) -0.007(8) 0.016(8)
C22A 0.095(16) 0.061(13) 0.061(11) -0.001(10) -0.023(10) 0.002(11)
C23A 0.15(2) 0.048(12) 0.080(13) -0.029(10) -0.039(12) 0.016(11)
C24A 0.12(2) 0.105(19) 0.084(14) -0.028(13) -0.016(13) -0.037(14)
C25A 0.20(3) 0.079(15) 0.109(17) -0.015(13) 0.007(17) 0.032(18)
C26A 0.115(11) 0.103(10) 0.091(9) 0.005(8) 0.002(8) 0.015(9)
C27A 0.106(18) 0.060(12) 0.076(12) 0.000(10) 0.001(11) 0.008(11)
C28A 0.096(17) 0.073(14) 0.081(13) 0.016(10) -0.006(11) 0.025(12)
C29A 0.097(18) 0.105(18) 0.078(13) 0.019(12) 0.013(11) 0.001(14)
C30A 0.18(3) 0.053(14) 0.105(16) 0.001(12) 0.017(15) -0.014(14)
C31A 0.18(3) 0.071(15) 0.120(18) 0.011(12) -0.012(17) 0.019(17)
C32A 0.099(10) 0.094(10) 0.102(10) 0.000(8) -0.003(8) 0.024(8)
C33A 0.095(10) 0.086(9) 0.087(9) 0.016(7) -0.004(8) 0.004(8)
C34A 0.17(2) 0.047(12) 0.099(14) -0.003(10) -0.048(14) -0.004(12)
O1A 0.114(12) 0.112(11) 0.090(9) 0.008(8) -0.006(8) 0.048(9)
O2A 0.100(12) 0.130(12) 0.079(9) -0.014(8) -0.016(8) 0.016(9)
O3A 0.098(11) 0.111(10) 0.100(10) 0.009(8) -0.038(9) -0.011(8)
O4A 0.084(10) 0.107(10) 0.064(9) -0.010(7) -0.007(8) -0.010(7)
O5A 0.072(9) 0.116(10) 0.078(9) -0.009(8) 0.008(7) 0.001(7)
O6A 0.160(14) 0.108(11) 0.074(8) -0.003(7) -0.001(8) 0.051(9)

loop_
_atom_type_symbol
_atom_type_description
_atom_type_scat_dispersion_real
_atom_type_scat_dispersion_imag
_atom_type_scat_source
C C 0.0180 0.0090 'International Tables Vol C Tables 4.2.6.8 and 6.1.1.4'
H H 0.0000 0.0000 'International Tables Vol C Tables 4.2.6.8 and 6.1.1.4'
O O 0.0490 0.0320 'International Tables Vol C Tables 4.2.6.8 and 6.1.1.4'

loop_
_geom_angle_atom_site_label_1
_geom_angle_atom_site_label_2
_geom_angle_atom_site_label_3
_geom_angle
_geom_angle_site_symmetry_1
_geom_angle_site_symmetry_3
_geom_angle_publ_flag
C2 C1 C5 109.0(15) . . ?
O1 C1 C2 122.7(16) . . ?
O1 C1 C5 128.4(16) . . ?
C1 C2 H2A 110.9 . . ?
C1 C2 H2B 110.9 . . ?
H2A C2 H2B 108.9 . . ?
C3 C2 C1 104.3(15) . . ?
C3 C2 H2A 110.9 . . ?
C3 C2 H2B 110.9 . . ?
C2 C3 H3A 110.3 . . ?
C2 C3 H3B 110.3 . . ?
C2 C3 C4 107.1(16) . . ?
H3A C3 H3B 108.5 . . ?
C4 C3 H3A 110.3 . . ?
C4 C3 H3B 110.3 . . ?
C3 C4 C5 109.9(15) . . ?
O2 C4 C3 126.6(15) . . ?
O2 C4 C5 122.6(16) . . ?
C1 C5 C4 101.0(14) . . ?
C1 C5 C6 109.3(14) . . ?
C1 C5 C7 114.4(13) . . ?
C4 C5 C6 110.2(14) . . ?
C4 C5 C7 109.1(13) . . ?
C6 C5 C7 112.2(12) . . ?
C5 C6 H6A 109.5 . . ?
C5 C6 H6B 109.5 . . ?
C5 C6 H6C 109.5 . . ?
H6A C6 H6B 109.5 . . ?
H6A C6 H6C 109.5 . . ?
H6B C6 H6C 109.5 . . ?
C5 C7 H7A 107.4 . . ?
C5 C7 H7B 107.4 . . ?
H7A C7 H7B 107.0 . . ?
C8 C7 C5 119.6(12) . . ?
C8 C7 H7A 107.4 . . ?
C8 C7 H7B 107.4 . . ?
C7 C8 H8 105.6 . . ?
C7 C8 C13 116.7(12) . . ?
C9 C8 C7 113.9(12) . . ?
C9 C8 H8 105.6 . . ?
C9 C8 C13 108.4(12) . . ?
C13 C8 H8 105.6 . . ?
C10 C9 C8 112.2(13) . . ?
C10 C9 C23 124.0(14) . . ?
C23 C9 C8 123.7(12) . . ?
C9 C10 C11 120.9(14) . . ?
C9 C10 C16 133.8(16) . . ?
C16 C10 C11 104.2(14) . . ?
C10 C11 H11 109.8 . . ?
C12 C11 C10 104.4(13) . . ?
C12 C11 H11 109.8 . . ?
C12 C11 C18 117.1(13) . . ?
C18 C11 C10 105.6(13) . . ?
C18 C11 H11 109.8 . . ?
C11 C12 H12 109.6 . . ?
C11 C12 C13 111.8(12) . . ?
C11 C12 C15 115.7(14) . . ?
C13 C12 H12 109.6 . . ?
C15 C12 H12 109.6 . . ?
C15 C12 C13 100.3(13) . . ?
C8 C13 H13 109.8 . . ?
C12 C13 C8 111.4(12) . . ?
C12 C13 H13 109.8 . . ?
C14 C13 C8 108.6(13) . . ?
C14 C13 C12 107.5(14) . . ?
C14 C13 H13 109.8 . . ?
O3 C14 C13 132.9(19) . . ?
O3 C14 O4 118(2) . . ?
O4 C14 C13 108.8(16) . . ?
O4 C15 C12 113.1(15) . . ?
O5 C15 C12 127.2(18) . . ?
O5 C15 O4 119.6(17) . . ?
C10 C16 C29 127.1(14) . . ?
C17 C16 C10 112.7(15) . . ?
C17 C16 C29 120.2(14) . . ?
C16 C17 C18 110.7(13) . . ?
C16 C17 C21 139.3(15) . . ?
C18 C17 C21 106.7(13) . . ?
C11 C18 C19 123.6(15) . . ?
C11 C18 C22 111.5(13) . . ?
C17 C18 C11 105.5(13) . . ?
C17 C18 C19 104.7(13) . . ?
C17 C18 C22 110.8(15) . . ?
C19 C18 C22 100.4(14) . . ?
C18 C19 C20 108.3(14) . . ?
O6 C19 C18 127.0(13) . . ?
O6 C19 C20 124.6(14) . . ?
C19 C20 H20A 110.5 . . ?
C19 C20 H20B 110.5 . . ?
H20A C20 H20B 108.7 . . ?
C21 C20 C19 106.2(14) . . ?
C21 C20 H20A 110.5 . . ?
C21 C20 H20B 110.5 . . ?
C17 C21 H21A 110.4 . . ?
C17 C21 H21B 110.4 . . ?
C20 C21 C17 106.6(13) . . ?
C20 C21 H21A 110.4 . . ?
C20 C21 H21B 110.4 . . ?
H21A C21 H21B 108.6 . . ?
C18 C22 H22A 109.5 . . ?
C18 C22 H22B 109.5 . . ?
C18 C22 H22C 109.5 . . ?
H22A C22 H22B 109.5 . . ?
H22A C22 H22C 109.5 . . ?
H22B C22 H22C 109.5 . . ?
C28 C23 C9 120.5(11) . . ?
C28 C23 C24 120.0 . . ?
C24 C23 C9 119.5(11) . . ?
C23 C28 H28 120.0 . . ?
C27 C28 C23 120.0 . . ?
C27 C28 H28 120.0 . . ?
C28 C27 H27 120.0 . . ?
C28 C27 C26 120.0 . . ?
C26 C27 H27 120.0 . . ?
C27 C26 H26 120.0 . . ?
C27 C26 C25 120.0 . . ?
C25 C26 H26 120.0 . . ?
C26 C25 H25 120.0 . . ?
C26 C25 C24 120.0 . . ?
C24 C25 H25 120.0 . . ?
C23 C24 H24 120.0 . . ?
C25 C24 C23 120.0 . . ?
C25 C24 H24 120.0 . . ?
C30 C29 C16 118.8(13) . . ?
C30 C29 C34 120.0 . . ?
C34 C29 C16 121.0(13) . . ?
C29 C30 H30 120.0 . . ?
C31 C30 C29 120.0 . . ?
C31 C30 H30 120.0 . . ?
C30 C31 H31 120.0 . . ?
C32 C31 C30 120.0 . . ?
C32 C31 H31 120.0 . . ?
C31 C32 H32 120.0 . . ?
C31 C32 C33 120.0 . . ?
C33 C32 H32 120.0 . . ?
C32 C33 H33 120.0 . . ?
C34 C33 C32 120.0 . . ?
C34 C33 H33 120.0 . . ?
C29 C34 H34 120.0 . . ?
C33 C34 C29 120.0 . . ?
C33 C34 H34 120.0 . . ?
C15 O4 C14 109.6(15) . . ?
C2A C1A C5A 108.4(19) . . ?
O1A C1A C2A 128(2) . . ?
O1A C1A C5A 123.7(17) . . ?
C1A C2A H2AA 110.2 . . ?
C1A C2A H2AB 110.2 . . ?
C1A C2A C3A 107.5(18) . . ?
H2AA C2A H2AB 108.5 . . ?
C3A C2A H2AA 110.2 . . ?
C3A C2A H2AB 110.2 . . ?
C2A C3A H3AA 110.9 . . ?
C2A C3A H3AB 110.9 . . ?
H3AA C3A H3AB 108.9 . . ?
C4A C3A C2A 104.2(16) . . ?
C4A C3A H3AA 110.9 . . ?
C4A C3A H3AB 110.9 . . ?
C3A C4A C5A 112.2(17) . . ?
O2A C4A C3A 121.2(19) . . ?
O2A C4A C5A 126.4(19) . . ?
C1A C5A C6A 110.7(14) . . ?
C1A C5A C7A 114.8(14) . . ?
C4A C5A C1A 103.0(15) . . ?
C4A C5A C6A 110.2(14) . . ?
C4A C5A C7A 104.6(14) . . ?
C6A C5A C7A 112.8(12) . . ?
C5A C6A H6AA 109.5 . . ?
C5A C6A H6AB 109.5 . . ?
C5A C6A H6AC 109.5 . . ?
H6AA C6A H6AB 109.5 . . ?
H6AA C6A H6AC 109.5 . . ?
H6AB C6A H6AC 109.5 . . ?
C5A C7A H7AA 107.6 . . ?
C5A C7A H7AB 107.6 . . ?
H7AA C7A H7AB 107.0 . . ?
C8A C7A C5A 118.9(13) . . ?
C8A C7A H7AA 107.6 . . ?
C8A C7A H7AB 107.6 . . ?
C7A C8A H8A 105.7 . . ?
C7A C8A C9A 118.4(14) . . ?
C7A C8A C13A 113.2(12) . . ?
C9A C8A H8A 105.7 . . ?
C9A C8A C13A 107.1(13) . . ?
C13A C8A H8A 105.7 . . ?
C10A C9A C8A 113.9(15) . . ?
C10A C9A C22A 126.3(14) . . ?
C22A C9A C8A 119.7(14) . . ?
C9A C10A C11A 122.5(14) . . ?
C9A C10A C18A 130.4(15) . . ?
C11A C10A C18A 106.0(13) . . ?
C10A C11A H11A 109.0 . . ?
C10A C11A C12A 103.3(11) . . ?
C10A C11A C16A 106.5(12) . . ?
C12A C11A H11A 109.0 . . ?
C16A C11A H11A 109.0 . . ?
C16A C11A C12A 119.6(13) . . ?
C11A C12A H12A 110.9 . . ?
C13A C12A C11A 113.5(14) . . ?
C13A C12A H12A 110.9 . . ?
C13A C12A C15A 100.5(14) . . ?
C15A C12A C11A 109.7(13) . . ?
C15A C12A H12A 110.9 . . ?
C8A C13A H13A 108.6 . . ?
C12A C13A C8A 112.3(14) . . ?
C12A C13A H13A 108.6 . . ?
C14A C13A C8A 111.8(14) . . ?
C14A C13A C12A 106.9(14) . . ?
C14A C13A H13A 108.6 . . ?
O3A C14A C13A 132.5(19) . . ?
O3A C14A O4A 121(2) . . ?
O4A C14A C13A 106.6(16) . . ?
O4A C15A C12A 110.6(17) . . ?
O5A C15A C12A 126.8(19) . . ?
O5A C15A O4A 122(2) . . ?
C17A C16A C11A 103.7(12) . . ?
C17A C16A C21A 107.1(16) . . ?
C17A C16A C34A 112.5(15) . . ?
C21A C16A C11A 120.7(14) . . ?
C21A C16A C34A 104.7(15) . . ?
C34A C16A C11A 108.3(14) . . ?
C16A C17A C19A 106.8(14) . . ?
C18A C17A C16A 113.6(13) . . ?
C18A C17A C19A 136.0(17) . . ?
C10A C18A C28A 130.2(14) . . ?
C17A C18A C10A 109.8(14) . . ?
C17A C18A C28A 120.0(15) . . ?
C17A C19A H19A 111.2 . . ?
C17A C19A H19B 111.2 . . ?
C17A C19A C20A 103.0(14) . . ?
H19A C19A H19B 109.1 . . ?
C20A C19A H19A 111.2 . . ?
C20A C19A H19B 111.2 . . ?
C19A C20A H20C 110.1 . . ?
C19A C20A H20D 110.1 . . ?
H20C C20A H20D 108.4 . . ?
C21A C20A C19A 108.0(16) . . ?
C21A C20A H20C 110.1 . . ?
C21A C20A H20D 110.1 . . ?
C16A C21A C20A 105.6(17) . . ?
O6A C21A C16A 130.7(18) . . ?
O6A C21A C20A 123.5(18) . . ?
C23A C22A C9A 120.2(11) . . ?
C23A C22A C27A 120.0 . . ?
C27A C22A C9A 119.4(11) . . ?
C22A C23A H23A 120.0 . . ?
C24A C23A C22A 120.0 . . ?
C24A C23A H23A 120.0 . . ?
C23A C24A H24A 120.0 . . ?
C23A C24A C25A 120.0 . . ?
C25A C24A H24A 120.0 . . ?
C24A C25A H25A 120.0 . . ?
C24A C25A C26A 120.0 . . ?
C26A C25A H25A 120.0 . . ?
C25A C26A H26A 120.0 . . ?
C27A C26A C25A 120.0 . . ?
C27A C26A H26A 120.0 . . ?
C22A C27A H27A 120.0 . . ?
C26A C27A C22A 120.0 . . ?
C26A C27A H27A 120.0 . . ?
C29A C28A C18A 121.0(12) . . ?
C29A C28A C33A 120.0 . . ?
C33A C28A C18A 119.0(12) . . ?
C28A C29A H29A 120.0 . . ?
C28A C29A C30A 120.0 . . ?
C30A C29A H29A 120.0 . . ?
C29A C30A H30A 120.0 . . ?
C29A C30A C31A 120.0 . . ?
C31A C30A H30A 120.0 . . ?
C30A C31A H31A 120.0 . . ?
C32A C31A C30A 120.0 . . ?
C32A C31A H31A 120.0 . . ?
C31A C32A H32A 120.0 . . ?
C33A C32A C31A 120.0 . . ?
C33A C32A H32A 120.0 . . ?
C28A C33A H33A 120.0 . . ?
C32A C33A C28A 120.0 . . ?
C32A C33A H33A 120.0 . . ?
C16A C34A H34A 109.5 . . ?
C16A C34A H34B 109.5 . . ?
C16A C34A H34C 109.5 . . ?
H34A C34A H34B 109.5 . . ?
H34A C34A H34C 109.5 . . ?
H34B C34A H34C 109.5 . . ?
C15A O4A C14A 112.2(17) . . ?

loop_
_geom_bond_atom_site_label_1
_geom_bond_atom_site_label_2
_geom_bond_distance
_geom_bond_site_symmetry_2
_geom_bond_publ_flag
C1 C2 1.515(10) . ?
C1 C5 1.516(10) . ?
C1 O1 1.206(16) . ?
C2 H2A 0.9700 . ?
C2 H2B 0.9700 . ?
C2 C3 1.498(10) . ?
C3 H3A 0.9700 . ?
C3 H3B 0.9700 . ?
C3 C4 1.506(10) . ?
C4 C5 1.519(10) . ?
C4 O2 1.181(18) . ?
C5 C6 1.53(2) . ?
C5 C7 1.550(19) . ?
C6 H6A 0.9600 . ?
C6 H6B 0.9600 . ?
C6 H6C 0.9600 . ?
C7 H7A 0.9700 . ?
C7 H7B 0.9700 . ?
C7 C8 1.511(17) . ?
C8 H8 0.9800 . ?
C8 C9 1.507(18) . ?
C8 C13 1.584(19) . ?
C9 C10 1.317(18) . ?
C9 C23 1.488(16) . ?
C10 C11 1.54(2) . ?
C10 C16 1.50(2) . ?
C11 H11 0.9800 . ?
C11 C12 1.474(19) . ?
C11 C18 1.52(2) . ?
C12 H12 0.9800 . ?
C12 C13 1.542(17) . ?
C12 C15 1.50(2) . ?
C13 H13 0.9800 . ?
C13 C14 1.47(2) . ?
C14 O3 1.185(18) . ?
C14 O4 1.40(2) . ?
C15 O4 1.356(18) . ?
C15 O5 1.215(19) . ?
C16 C17 1.323(19) . ?
C16 C29 1.504(18) . ?
C17 C18 1.507(10) . ?
C17 C21 1.511(10) . ?
C18 C19 1.523(10) . ?
C18 C22 1.55(2) . ?
C19 C20 1.524(10) . ?
C19 O6 1.177(16) . ?
C20 H20A 0.9700 . ?
C20 H20B 0.9700 . ?
C20 C21 1.506(10) . ?
C21 H21A 0.9700 . ?
C21 H21B 0.9700 . ?
C22 H22A 0.9600 . ?
C22 H22B 0.9600 . ?
C22 H22C 0.9600 . ?
C23 C28 1.3900 . ?
C23 C24 1.3900 . ?
C28 H28 0.9300 . ?
C28 C27 1.3900 . ?
C27 H27 0.9300 . ?
C27 C26 1.3900 . ?
C26 H26 0.9300 . ?
C26 C25 1.3900 . ?
C25 H25 0.9300 . ?
C25 C24 1.3900 . ?
C24 H24 0.9300 . ?
C29 C30 1.3900 . ?
C29 C34 1.3900 . ?
C30 H30 0.9300 . ?
C30 C31 1.3900 . ?
C31 H31 0.9300 . ?
C31 C32 1.3900 . ?
C32 H32 0.9300 . ?
C32 C33 1.3900 . ?
C33 H33 0.9300 . ?
C33 C34 1.3900 . ?
C34 H34 0.9300 . ?
C1A C2A 1.48(2) . ?
C1A C5A 1.52(2) . ?
C1A O1A 1.19(2) . ?
C2A H2AA 0.9700 . ?
C2A H2AB 0.9700 . ?
C2A C3A 1.53(2) . ?
C3A H3AA 0.9700 . ?
C3A H3AB 0.9700 . ?
C3A C4A 1.49(2) . ?
C4A C5A 1.50(2) . ?
C4A O2A 1.194(19) . ?
C5A C6A 1.56(2) . ?
C5A C7A 1.57(2) . ?
C6A H6AA 0.9600 . ?
C6A H6AB 0.9600 . ?
C6A H6AC 0.9600 . ?
C7A H7AA 0.9700 . ?
C7A H7AB 0.9700 . ?
C7A C8A 1.523(19) . ?
C8A H8A 0.9800 . ?
C8A C9A 1.54(2) . ?
C8A C13A 1.56(2) . ?
C9A C10A 1.304(19) . ?
C9A C22A 1.509(19) . ?
C10A C11A 1.487(18) . ?
C10A C18A 1.49(2) . ?
C11A H11A 0.9800 . ?
C11A C12A 1.570(19) . ?
C11A C16A 1.541(18) . ?
C12A H12A 0.9800 . ?
C12A C13A 1.50(2) . ?
C12A C15A 1.53(2) . ?
C13A H13A 0.9800 . ?
C13A C14A 1.50(2) . ?
C14A O3A 1.14(2) . ?
C14A O4A 1.390(19) . ?
C15A O4A 1.34(2) . ?
C15A O5A 1.196(19) . ?
C16A C17A 1.46(2) . ?
C16A C21A 1.482(16) . ?
C16A C34A 1.52(2) . ?
C17A C18A 1.337(18) . ?
C17A C19A 1.511(10) . ?
C18A C28A 1.504(17) . ?
C19A H19A 0.9700 . ?
C19A H19B 0.9700 . ?
C19A C20A 1.523(10) . ?
C20A H20C 0.9700 . ?
C20A H20D 0.9700 . ?
C20A C21A 1.516(9) . ?
C21A O6A 1.20(2) . ?
C22A C23A 1.3900 . ?
C22A C27A 1.3900 . ?
C23A H23A 0.9300 . ?
C23A C24A 1.3900 . ?
C24A H24A 0.9300 . ?
C24A C25A 1.3900 . ?
C25A H25A 0.9300 . ?
C25A C26A 1.3900 . ?
C26A H26A 0.9300 . ?
C26A C27A 1.3900 . ?
C27A H27A 0.9300 . ?
C28A C29A 1.3900 . ?
C28A C33A 1.3900 . ?
C29A H29A 0.9300 . ?
C29A C30A 1.3900 . ?
C30A H30A 0.9300 . ?
C30A C31A 1.3900 . ?
C31A H31A 0.9300 . ?
C31A C32A 1.3900 . ?
C32A H32A 0.9300 . ?
C32A C33A 1.3900 . ?
C33A H33A 0.9300 . ?
C34A H34A 0.9600 . ?
C34A H34B 0.9600 . ?
C34A H34C 0.9600 . ?

loop_
_geom_torsion_atom_site_label_1
_geom_torsion_atom_site_label_2
_geom_torsion_atom_site_label_3
_geom_torsion_atom_site_label_4
_geom_torsion
_geom_torsion_site_symmetry_1
_geom_torsion_site_symmetry_2
_geom_torsion_site_symmetry_3
_geom_torsion_site_symmetry_4
_geom_torsion_publ_flag
C1 C2 C3 C4 -14(2) . . . . ?
C1 C5 C7 C8 75.5(19) . . . . ?
C2 C1 C5 C4 -29.6(18) . . . . ?
C2 C1 C5 C6 -145.8(14) . . . . ?
C2 C1 C5 C7 87.4(16) . . . . ?
C2 C3 C4 C5 -4(2) . . . . ?
C2 C3 C4 O2 -173.9(19) . . . . ?
C3 C4 C5 C1 20.4(18) . . . . ?
C3 C4 C5 C6 135.9(15) . . . . ?
C3 C4 C5 C7 -100.4(16) . . . . ?
C4 C5 C7 C8 -172.3(14) . . . . ?
C5 C1 C2 C3 28(2) . . . . ?
C5 C7 C8 C9 171.5(13) . . . . ?
C5 C7 C8 C13 -61(2) . . . . ?
C6 C5 C7 C8 -49.8(19) . . . . ?
C7 C8 C9 C10 -176.3(14) . . . . ?
C7 C8 C9 C23 1(2) . . . . ?
C7 C8 C13 C12 -177.9(13) . . . . ?
C7 C8 C13 C14 -59.6(18) . . . . ?
C8 C9 C10 C11 0(2) . . . . ?
C8 C9 C10 C16 -166.1(17) . . . . ?
C8 C9 C23 C28 65.4(16) . . . . ?
C8 C9 C23 C24 -115.3(14) . . . . ?
C8 C13 C14 O3 64(3) . . . . ?
C8 C13 C14 O4 -121.3(13) . . . . ?
C9 C8 C13 C12 -47.6(17) . . . . ?
C9 C8 C13 C14 70.6(16) . . . . ?
C9 C10 C11 C12 -57.3(19) . . . . ?
C9 C10 C11 C18 178.7(15) . . . . ?
C9 C10 C16 C17 176.6(19) . . . . ?
C9 C10 C16 C29 0(3) . . . . ?
C9 C23 C28 C27 179.3(11) . . . . ?
C9 C23 C24 C25 -179.3(11) . . . . ?
C10 C9 C23 C28 -117.3(15) . . . . ?
C10 C9 C23 C24 62.0(17) . . . . ?
C10 C11 C12 C13 55.8(16) . . . . ?
C10 C11 C12 C15 -58.1(16) . . . . ?
C10 C11 C18 C17 10.5(17) . . . . ?
C10 C11 C18 C19 130.4(16) . . . . ?
C10 C11 C18 C22 -109.9(14) . . . . ?
C10 C16 C17 C18 -2(2) . . . . ?
C10 C16 C17 C21 -158(2) . . . . ?
C10 C16 C29 C30 70.5(18) . . . . ?
C10 C16 C29 C34 -113.8(16) . . . . ?
C11 C10 C16 C17 8.6(19) . . . . ?
C11 C10 C16 C29 -167.7(15) . . . . ?
C11 C12 C13 C8 -8.1(19) . . . . ?
C11 C12 C13 C14 -126.9(15) . . . . ?
C11 C12 C15 O4 127.8(15) . . . . ?
C11 C12 C15 O5 -49(2) . . . . ?
C11 C18 C19 C20 -136.4(17) . . . . ?
C11 C18 C19 O6 47(3) . . . . ?
C12 C11 C18 C17 -105.1(16) . . . . ?
C12 C11 C18 C19 15(2) . . . . ?
C12 C11 C18 C22 134.5(15) . . . . ?
C12 C13 C14 O3 -175.2(19) . . . . ?
C12 C13 C14 O4 -0.6(18) . . . . ?
C12 C15 O4 C14 -8.4(19) . . . . ?
C13 C8 C9 C10 51.9(17) . . . . ?
C13 C8 C9 C23 -130.6(14) . . . . ?
C13 C12 C15 O4 7.5(18) . . . . ?
C13 C12 C15 O5 -168.9(17) . . . . ?
C13 C14 O4 C15 5.4(18) . . . . ?
C15 C12 C13 C8 115.0(14) . . . . ?
C15 C12 C13 C14 -3.8(17) . . . . ?
C16 C10 C11 C12 112.7(14) . . . . ?
C16 C10 C11 C18 -11.4(16) . . . . ?
C16 C17 C18 C11 -6(2) . . . . ?
C16 C17 C18 C19 -137.4(17) . . . . ?
C16 C17 C18 C22 115.2(17) . . . . ?
C16 C17 C21 C20 129(2) . . . . ?
C16 C29 C30 C31 175.7(11) . . . . ?
C16 C29 C34 C33 -175.6(11) . . . . ?
C17 C16 C29 C30 -105.5(17) . . . . ?
C17 C16 C29 C34 70.2(19) . . . . ?
C17 C18 C19 C20 -16(2) . . . . ?
C17 C18 C19 O6 167.3(19) . . . . ?
C18 C11 C12 C13 172.1(13) . . . . ?
C18 C11 C12 C15 58(2) . . . . ?
C18 C17 C21 C20 -27(2) . . . . ?
C18 C19 C20 C21 0(2) . . . . ?
C19 C20 C21 C17 17(2) . . . . ?
C21 C17 C18 C11 158.1(14) . . . . ?
C21 C17 C18 C19 26(2) . . . . ?
C21 C17 C18 C22 -81.1(17) . . . . ?
C22 C18 C19 C20 98.8(15) . . . . ?
C22 C18 C19 O6 -78(2) . . . . ?
C23 C9 C10 C11 -177.2(13) . . . . ?
C23 C9 C10 C16 16(3) . . . . ?
C23 C28 C27 C26 0.0 . . . . ?
C28 C23 C24 C25 0.0 . . . . ?
C28 C27 C26 C25 0.0 . . . . ?
C27 C26 C25 C24 0.0 . . . . ?
C26 C25 C24 C23 0.0 . . . . ?
C24 C23 C28 C27 0.0 . . . . ?
C29 C16 C17 C18 174.6(15) . . . . ?
C29 C16 C17 C21 19(3) . . . . ?
C29 C30 C31 C32 0.0 . . . . ?
C30 C29 C34 C33 0.0 . . . . ?
C30 C31 C32 C33 0.0 . . . . ?
C31 C32 C33 C34 0.0 . . . . ?
C32 C33 C34 C29 0.0 . . . . ?
C34 C29 C30 C31 0.0 . . . . ?
O1 C1 C2 C3 -152.8(18) . . . . ?
O1 C1 C5 C4 151.2(18) . . . . ?
O1 C1 C5 C6 35(2) . . . . ?
O1 C1 C5 C7 -92(2) . . . . ?
O2 C4 C5 C1 -169.5(18) . . . . ?
O2 C4 C5 C6 -54(2) . . . . ?
O2 C4 C5 C7 70(2) . . . . ?
O3 C14 O4 C15 -179.0(16) . . . . ?
O5 C15 O4 C14 168.2(16) . . . . ?
O6 C19 C20 C21 176.4(19) . . . . ?
C1A C2A C3A C4A -13(2) . . . . ?
C1A C5A C7A C8A 80.7(19) . . . . ?
C2A C1A C5A C4A -21.2(19) . . . . ?
C2A C1A C5A C6A -139.0(16) . . . . ?
C2A C1A C5A C7A 91.9(18) . . . . ?
C2A C3A C4A C5A -1(2) . . . . ?
C2A C3A C4A O2A 174.9(19) . . . . ?
C3A C4A C5A C1A 13(2) . . . . ?
C3A C4A C5A C6A 131.3(16) . . . . ?
C3A C4A C5A C7A -107.2(16) . . . . ?
C4A C5A C7A C8A -167.2(14) . . . . ?
C5A C1A C2A C3A 22(2) . . . . ?
C5A C7A C8A C9A 164.9(13) . . . . ?
C5A C7A C8A C13A -68.5(17) . . . . ?
C6A C5A C7A C8A -47.4(19) . . . . ?
C7A C8A C9A C10A -174.8(14) . . . . ?
C7A C8A C9A C22A 2(2) . . . . ?
C7A C8A C13A C12A -175.7(13) . . . . ?
C7A C8A C13A C14A -55.5(18) . . . . ?
C8A C9A C10A C11A -7(2) . . . . ?
C8A C9A C10A C18A -173.6(15) . . . . ?
C8A C9A C22A C23A 68.9(14) . . . . ?
C8A C9A C22A C27A -118.9(12) . . . . ?
C8A C13A C14A O3A 68(3) . . . . ?
C8A C13A C14A O4A -110.8(14) . . . . ?
C9A C8A C13A C12A -43.3(17) . . . . ?
C9A C8A C13A C14A 76.9(18) . . . . ?
C9A C10A C11A C12A -48(2) . . . . ?
C9A C10A C11A C16A -175.1(15) . . . . ?
C9A C10A C18A C17A 172.9(17) . . . . ?
C9A C10A C18A C28A -4(3) . . . . ?
C9A C22A C23A C24A 172.2(11) . . . . ?
C9A C22A C27A C26A -172.3(11) . . . . ?
C10A C9A C22A C23A -114.3(16) . . . . ?
C10A C9A C22A C27A 57.9(19) . . . . ?
C10A C11A C12A C13A 55.3(17) . . . . ?
C10A C11A C12A C15A -56.3(17) . . . . ?
C10A C11A C16A C17A 4.8(18) . . . . ?
C10A C11A C16A C21A 124.6(18) . . . . ?
C10A C11A C16A C34A -115.0(15) . . . . ?
C10A C18A C28A C29A 71.3(19) . . . . ?
C10A C18A C28A C33A -110.0(16) . . . . ?
C11A C10A C18A C17A 4.9(18) . . . . ?
C11A C10A C18A C28A -172.3(15) . . . . ?
C11A C12A C13A C8A -10.9(18) . . . . ?
C11A C12A C13A C14A -133.9(14) . . . . ?
C11A C12A C15A O4A 136.5(14) . . . . ?
C11A C12A C15A O5A -49(2) . . . . ?
C11A C16A C17A C18A -2(2) . . . . ?
C11A C16A C17A C19A 160.0(14) . . . . ?
C11A C16A C21A C20A -138.1(17) . . . . ?
C11A C16A C21A O6A 47(3) . . . . ?
C12A C11A C16A C17A -111.6(15) . . . . ?
C12A C11A C16A C21A 8(2) . . . . ?
C12A C11A C16A C34A 128.6(15) . . . . ?
C12A C13A C14A O3A -168(2) . . . . ?
C12A C13A C14A O4A 12.5(18) . . . . ?
C12A C15A O4A C14A -10.0(18) . . . . ?
C13A C8A C9A C10A 55.7(17) . . . . ?
C13A C8A C9A C22A -127.1(14) . . . . ?
C13A C12A C15A O4A 16.7(18) . . . . ?
C13A C12A C15A O5A -169.0(18) . . . . ?
C13A C14A O4A C15A -1.6(18) . . . . ?
C15A C12A C13A C8A 106.1(14) . . . . ?
C15A C12A C13A C14A -16.8(17) . . . . ?
C16A C11A C12A C13A 173.3(13) . . . . ?
C16A C11A C12A C15A 61.7(19) . . . . ?
C16A C17A C18A C10A -2(2) . . . . ?
C16A C17A C18A C28A 175.7(14) . . . . ?
C16A C17A C19A C20A -29.2(19) . . . . ?
C17A C16A C21A C20A -20.0(19) . . . . ?
C17A C16A C21A O6A 166(2) . . . . ?
C17A C18A C28A C29A -105.6(15) . . . . ?
C17A C18A C28A C33A 73.1(17) . . . . ?
C17A C19A C20A C21A 17(2) . . . . ?
C18A C10A C11A C12A 121.0(13) . . . . ?
C18A C10A C11A C16A -5.8(17) . . . . ?
C18A C17A C19A C20A 127(2) . . . . ?
C18A C28A C29A C30A 178.7(12) . . . . ?
C18A C28A C33A C32A -178.7(12) . . . . ?
C19A C17A C18A C10A -156.5(19) . . . . ?
C19A C17A C18A C28A 21(3) . . . . ?
C19A C20A C21A C16A 1(2) . . . . ?
C19A C20A C21A O6A 176(2) . . . . ?
C21A C16A C17A C18A -130.6(16) . . . . ?
C21A C16A C17A C19A 31.3(18) . . . . ?
C22A C9A C10A C11A 175.9(14) . . . . ?
C22A C9A C10A C18A 9(3) . . . . ?
C22A C23A C24A C25A 0.0 . . . . ?
C23A C22A C27A C26A 0.0 . . . . ?
C23A C24A C25A C26A 0.0 . . . . ?
C24A C25A C26A C27A 0.0 . . . . ?
C25A C26A C27A C22A 0.0 . . . . ?
C27A C22A C23A C24A 0.0 . . . . ?
C28A C29A C30A C31A 0.0 . . . . ?
C29A C28A C33A C32A 0.0 . . . . ?
C29A C30A C31A C32A 0.0 . . . . ?
C30A C31A C32A C33A 0.0 . . . . ?
C31A C32A C33A C28A 0.0 . . . . ?
C33A C28A C29A C30A 0.0 . . . . ?
C34A C16A C17A C18A 114.9(17) . . . . ?
C34A C16A C17A C19A -83.2(18) . . . . ?
C34A C16A C21A C20A 99.7(17) . . . . ?
C34A C16A C21A O6A -75(3) . . . . ?
O1A C1A C2A C3A -157(2) . . . . ?
O1A C1A C5A C4A 157.6(19) . . . . ?
O1A C1A C5A C6A 40(2) . . . . ?
O1A C1A C5A C7A -89(2) . . . . ?
O2A C4A C5A C1A -162(2) . . . . ?
O2A C4A C5A C6A -44(3) . . . . ?
O2A C4A C5A C7A 78(2) . . . . ?
O3A C14A O4A C15A 179.2(18) . . . . ?
O5A C15A O4A C14A 175.4(17) . . . . ?
